data_7003762
loop_
_publ_author_name
'Chantler, Victoria L.'
'Chatwin, Sarah L.'
'Jazzar, Rodolphe F. R.'
'Mahon, Mary F.'
'Saker, Olly'
'Whittlesey, Michael K.'

_publ_section_title
;
 Stoichiometric and catalytic reactivity of the N-heterocyclic carbene
 ruthenium hydride complexes [Ru(NHC)(L)(CO)HCl] and
 [Ru(NHC)(L)(CO)H(\h2-BH4)] (L = NHC, PPh3)
;
_journal_issue 19
_journal_name_full 'Dalton Transactions'
_journal_page_first 2603
_journal_page_last 2614
_journal_paper_doi 10.1039/b719373d
_journal_year 2008
_chemical_formula_sum 'C47 H46 Cl N2 O2 P Ru'
_chemical_formula_weight 838.35
_chemical_name_systematic
;
?
;
_space_group_IT_number 4
_symmetry_cell_setting monoclinic
_symmetry_space_group_name_Hall 'P 2yb'
_symmetry_space_group_name_H-M 'P 1 21 1'
_atom_sites_solution_hydrogens geom
_atom_sites_solution_primary direct
_atom_sites_solution_secondary difmap
_audit_creation_method SHELXL-97
_cell_angle_alpha 90.00
_cell_angle_beta 104.407(1)
_cell_angle_gamma 90.00
_cell_formula_units_Z 2
_cell_length_a 11.0670(1)
_cell_length_b 13.8480(2)
_cell_length_c 14.0060(2)
_cell_measurement_reflns_used 30866
_cell_measurement_temperature 150(2)
_cell_measurement_theta_max 30.034
_cell_measurement_theta_min 2.910
_cell_volume 2079.00(5)
_computing_cell_refinement 'HKL Scalepack (Otwinowski & Minor 1997)'
_computing_data_reduction 'Denzo & Scalepack (Otwinowski & Minor, 1997)'
_computing_molecular_graphics 'ORTEX (P.McArdle, 1995)'
_computing_publication_material 'SHELXL-97/2 (Sheldrick,1997)'
_computing_structure_refinement 'SHELXL-97 (Sheldrick, 1997)'
_computing_structure_solution 'SHELXS-97 (Sheldrick, 1990)'
_diffrn_ambient_temperature 150(2)
_diffrn_measured_fraction_theta_full 0.997
_diffrn_measured_fraction_theta_max 0.997
_diffrn_measurement_device_type KappaCCD
_diffrn_measurement_method KappaCCD
_diffrn_radiation_monochromator graphite
_diffrn_radiation_source 'fine-focus sealed tube'
_diffrn_radiation_type MoK\a
_diffrn_radiation_wavelength 0.71073
_diffrn_reflns_av_R_equivalents 0.0443
_diffrn_reflns_av_sigmaI/netI 0.0474
_diffrn_reflns_limit_h_max 15
_diffrn_reflns_limit_h_min -15
_diffrn_reflns_limit_k_max 19
_diffrn_reflns_limit_k_min -19
_diffrn_reflns_limit_l_max 19
_diffrn_reflns_limit_l_min -19
_diffrn_reflns_number 44617
_diffrn_reflns_theta_full 30.00
_diffrn_reflns_theta_max 30.00
_diffrn_reflns_theta_min 3.62
_exptl_absorpt_coefficient_mu 0.520
_exptl_absorpt_correction_T_max 0.82
_exptl_absorpt_correction_T_min 0.77
_exptl_absorpt_correction_type multi-scan
_exptl_absorpt_process_details
;
?
;
_exptl_crystal_colour Pale-yellow
_exptl_crystal_density_diffrn 1.339
_exptl_crystal_density_method 'not measured'
_exptl_crystal_description Block
_exptl_crystal_F_000 868
_exptl_crystal_size_max 0.45
_exptl_crystal_size_mid 0.40
_exptl_crystal_size_min 0.40
_refine_diff_density_max 0.849
_refine_diff_density_min -0.581
_refine_diff_density_rms 0.059
_refine_ls_abs_structure_details 'Flack H D (1983), Acta Cryst. A39, 876-881'
_refine_ls_abs_structure_Flack -0.027(13)
_refine_ls_extinction_coef 0.0012(4)
_refine_ls_extinction_expression Fc^*^=kFc[1+0.001xFc^2^\l^3^/sin(2\q)]^-1/4^
_refine_ls_extinction_method SHELXL
_refine_ls_goodness_of_fit_ref 1.034
_refine_ls_hydrogen_treatment mixed
_refine_ls_matrix_type full
_refine_ls_number_parameters 498
_refine_ls_number_reflns 11963
_refine_ls_number_restraints 2
_refine_ls_restrained_S_all 1.034
_refine_ls_R_factor_all 0.0396
_refine_ls_R_factor_gt 0.0301
_refine_ls_shift/su_max 0.001
_refine_ls_shift/su_mean 0.000
_refine_ls_structure_factor_coef Fsqd
_refine_ls_weighting_details 'calc w=1/[\s^2^(Fo^2^)+(0.0263P)^2^+0.2945P] where P=(Fo^2^+2Fc^2^)/3'
_refine_ls_weighting_scheme calc
_refine_ls_wR_factor_gt 0.0593
_refine_ls_wR_factor_ref 0.0627
_reflns_number_gt 10641
_reflns_number_total 11963
_reflns_threshold_expression >2sigma(I)
_cod_data_source_file b719373d.txt
_cod_data_source_block c:\x-ray\kappa\k06mkw11\maxus\k06mkw11
_cod_depositor_comments
;
The following automatic conversions were performed:
'_symmetry_cell_setting' value 'Monoclinic' changed to 'monoclinic'
according to '/home/saulius/struct/CIF-dictionaries/cif_core.dic'
dictionary named 'cif_core.dic' version 2.4.1 from
2010-06-29.

'_exptl_absorpt_correction_type' value 'Multi-Scan' changed
to 'multi-scan' according to
'/home/saulius/struct/CIF-dictionaries/cif_core.dic' dictionary named
'cif_core.dic' version 2.4.1 from 2010-06-29.

Automatic conversion script
Id: cif_fix_enum 1527 2010-12-29 10:47:43Z saulius 
;
_cod_original_sg_symbol_H-M P21
_cod_database_code 7003762

loop_
_symmetry_equiv_pos_as_xyz
'x, y, z'
'-x, y+1/2, -z'

loop_
_atom_site_label
_atom_site_type_symbol
_atom_site_fract_x
_atom_site_fract_y
_atom_site_fract_z
_atom_site_U_iso_or_equiv
_atom_site_adp_type
_atom_site_occupancy
_atom_site_symmetry_multiplicity
_atom_site_calc_flag
_atom_site_refinement_flags
_atom_site_disorder_assembly
_atom_site_disorder_group
Ru1 Ru 0.124075(12) 0.819010(9) 0.304399(9) 0.01761(4) Uani 1 1 d D . .
Cl1 Cl -0.05621(5) 0.88900(4) 0.35168(4) 0.02550(11) Uani 1 1 d . . .
P1 P 0.07709(5) 0.91940(3) 0.16449(3) 0.01785(10) Uani 1 1 d . . .
O1 O 0.28984(17) 0.97698(12) 0.42982(12) 0.0409(4) Uani 1 1 d . . .
O2 O 0.31757(18) 0.71318(14) 0.23075(13) 0.0478(5) Uani 1 1 d . . .
N1 N 0.03863(16) 0.63930(12) 0.40537(12) 0.0231(4) Uani 1 1 d . . .
N2 N 0.20684(16) 0.69631(12) 0.49927(11) 0.0224(4) Uani 1 1 d . . .
C1 C 0.2312(2) 0.91541(15) 0.38892(14) 0.0245(4) Uani 1 1 d . . .
C2 C 0.2470(2) 0.75516(16) 0.26096(15) 0.0290(5) Uani 1 1 d . . .
C3 C 0.12383(18) 0.71210(14) 0.41042(13) 0.0201(4) Uani 1 1 d . . .
C4 C 0.0693(2) 0.58067(16) 0.48893(16) 0.0312(5) Uani 1 1 d . . .
H4 H 0.0242 0.5259 0.5020 0.037 Uiso 1 1 calc R . .
C5 C 0.1745(2) 0.61638(15) 0.54727(16) 0.0310(5) Uani 1 1 d . . .
H5 H 0.2185 0.5917 0.6095 0.037 Uiso 1 1 calc R . .
C6 C -0.0756(2) 0.62677(14) 0.32979(15) 0.0233(4) Uani 1 1 d . . .
C7 C -0.1861(2) 0.66172(16) 0.34775(16) 0.0278(4) Uani 1 1 d . . .
C8 C -0.2952(2) 0.65172(17) 0.27334(18) 0.0321(5) Uani 1 1 d . . .
H8 H -0.3710 0.6766 0.2836 0.039 Uiso 1 1 calc R . .
C9 C -0.2966(2) 0.60651(16) 0.18450(17) 0.0319(5) Uani 1 1 d . . .
C10 C -0.1863(2) 0.56809(15) 0.17158(16) 0.0302(5) Uani 1 1 d . . .
H10 H -0.1870 0.5348 0.1121 0.036 Uiso 1 1 calc R . .
C11 C -0.0739(2) 0.57688(14) 0.24344(15) 0.0264(4) Uani 1 1 d . . .
C12 C -0.1904(2) 0.70596(18) 0.44480(17) 0.0367(5) Uani 1 1 d . . .
H12A H -0.2001 0.6549 0.4908 0.055 Uiso 1 1 calc R . .
H12B H -0.2612 0.7506 0.4349 0.055 Uiso 1 1 calc R . .
H12C H -0.1127 0.7413 0.4720 0.055 Uiso 1 1 calc R . .
C13 C -0.4175(3) 0.5963(2) 0.1063(2) 0.0490(7) Uani 1 1 d . . .
H13A H -0.3997 0.5909 0.0414 0.073 Uiso 1 1 calc R . .
H13B H -0.4698 0.6532 0.1075 0.073 Uiso 1 1 calc R . .
H13C H -0.4615 0.5383 0.1193 0.073 Uiso 1 1 calc R . .
C14 C 0.0442(2) 0.53309(19) 0.2283(2) 0.0387(6) Uani 1 1 d . . .
H14A H 0.0979 0.5842 0.2134 0.058 Uiso 1 1 calc R . .
H14B H 0.0237 0.4874 0.1732 0.058 Uiso 1 1 calc R . .
H14C H 0.0879 0.4991 0.2884 0.058 Uiso 1 1 calc R . .
C15 C 0.30973(19) 0.75860(15) 0.54534(14) 0.0226(4) Uani 1 1 d . . .
C16 C 0.28722(19) 0.83125(18) 0.60745(13) 0.0278(5) Uani 1 1 d . . .
C17 C 0.3860(2) 0.89061(16) 0.65277(16) 0.0315(5) Uani 1 1 d . . .
H17 H 0.3722 0.9407 0.6952 0.038 Uiso 1 1 calc R . .
C18 C 0.5042(2) 0.87870(16) 0.63769(16) 0.0314(5) Uani 1 1 d . . .
C19 C 0.5233(2) 0.80424(18) 0.57688(15) 0.0311(5) Uani 1 1 d . . .
H19 H 0.6043 0.7951 0.5669 0.037 Uiso 1 1 calc R . .
C20 C 0.4274(2) 0.74230(15) 0.52990(14) 0.0264(4) Uani 1 1 d . . .
C21 C 0.1588(2) 0.84729(18) 0.62336(18) 0.0402(6) Uani 1 1 d . . .
H21A H 0.1594 0.9054 0.6634 0.060 Uiso 1 1 calc R . .
H21B H 0.1350 0.7914 0.6575 0.060 Uiso 1 1 calc R . .
H21C H 0.0986 0.8555 0.5595 0.060 Uiso 1 1 calc R . .
C22 C 0.6109(3) 0.94424(19) 0.68746(19) 0.0454(7) Uani 1 1 d . . .
H22A H 0.5778 1.0073 0.7002 0.068 Uiso 1 1 calc R . .
H22B H 0.6677 0.9525 0.6444 0.068 Uiso 1 1 calc R . .
H22C H 0.6562 0.9153 0.7500 0.068 Uiso 1 1 calc R . .
C23 C 0.4530(2) 0.65963(19) 0.46819(17) 0.0378(6) Uani 1 1 d . . .
H23A H 0.3863 0.6116 0.4607 0.057 Uiso 1 1 calc R . .
H23B H 0.5331 0.6298 0.5005 0.057 Uiso 1 1 calc R . .
H23C H 0.4565 0.6836 0.4031 0.057 Uiso 1 1 calc R . .
C24 C -0.08493(18) 0.91656(14) 0.09058(14) 0.0210(4) Uani 1 1 d . . .
C25 C -0.16435(19) 0.84124(14) 0.10006(15) 0.0250(5) Uani 1 1 d . . .
H25 H -0.1364 0.7919 0.1475 0.030 Uiso 1 1 calc R . .
C26 C -0.2853(2) 0.83868(15) 0.03942(15) 0.0287(5) Uani 1 1 d . . .
H26 H -0.3396 0.7873 0.0461 0.034 Uiso 1 1 calc R . .
C27 C -0.3272(2) 0.90947(17) -0.02986(16) 0.0302(5) Uani 1 1 d . . .
H27 H -0.4092 0.9062 -0.0715 0.036 Uiso 1 1 calc R . .
C28 C -0.2495(2) 0.98550(17) -0.03879(16) 0.0321(5) Uani 1 1 d . . .
H28 H -0.2784 1.0351 -0.0858 0.039 Uiso 1 1 calc R . .
C29 C -0.1289(2) 0.98888(16) 0.02151(15) 0.0283(5) Uani 1 1 d . . .
H29 H -0.0757 1.0412 0.0155 0.034 Uiso 1 1 calc R . .
C30 C 0.16595(19) 0.88804(14) 0.07477(14) 0.0206(4) Uani 1 1 d . . .
C31 C 0.1127(2) 0.83808(15) -0.01131(14) 0.0287(5) Uani 1 1 d . . .
H31 H 0.0260 0.8239 -0.0278 0.034 Uiso 1 1 calc R . .
C32 C 0.1863(2) 0.8088(2) -0.07351(16) 0.0389(6) Uani 1 1 d . . .
H32 H 0.1496 0.7744 -0.1323 0.047 Uiso 1 1 calc R . .
C33 C 0.3121(2) 0.8292(2) -0.05037(16) 0.0389(5) Uani 1 1 d . . .
H33 H 0.3617 0.8097 -0.0935 0.047 Uiso 1 1 calc R . .
C34 C 0.3666(2) 0.87866(17) 0.03643(17) 0.0335(5) Uani 1 1 d . . .
H34 H 0.4533 0.8926 0.0530 0.040 Uiso 1 1 calc R . .
C35 C 0.29318(19) 0.90731(16) 0.09826(15) 0.0266(4) Uani 1 1 d . . .
H35 H 0.3303 0.9406 0.1576 0.032 Uiso 1 1 calc R . .
C36 C 0.10342(19) 1.04943(14) 0.18442(14) 0.0218(4) Uani 1 1 d . . .
C37 C 0.0682(2) 1.09147(17) 0.26271(17) 0.0304(5) Uani 1 1 d . . .
H37 H 0.0321 1.0527 0.3042 0.037 Uiso 1 1 calc R . .
C38 C 0.0850(3) 1.18990(16) 0.28180(17) 0.0381(6) Uani 1 1 d . . .
H38 H 0.0595 1.2179 0.3356 0.046 Uiso 1 1 calc R . .
C39 C 0.1383(2) 1.24656(16) 0.22275(19) 0.0392(6) Uani 1 1 d . . .
H39 H 0.1508 1.3136 0.2361 0.047 Uiso 1 1 calc R . .
C40 C 0.1736(2) 1.20603(17) 0.14452(19) 0.0376(5) Uani 1 1 d . . .
H40 H 0.2102 1.2453 0.1036 0.045 Uiso 1 1 calc R . .
C41 C 0.1561(2) 1.10790(15) 0.12460(16) 0.0290(5) Uani 1 1 d . . .
H41 H 0.1803 1.0806 0.0699 0.035 Uiso 1 1 calc R . .
C42 C 0.4713(2) 1.0769(2) 0.2856(2) 0.0443(6) Uani 1 1 d . . .
H42 H 0.4047 1.0986 0.3116 0.053 Uiso 1 1 calc R . .
C43 C 0.5270(2) 0.9890(2) 0.3150(2) 0.0455(6) Uani 1 1 d . . .
H43 H 0.4992 0.9503 0.3614 0.055 Uiso 1 1 calc R . .
C44 C 0.6241(3) 0.9576(2) 0.2761(2) 0.0449(7) Uani 1 1 d . . .
H44 H 0.6624 0.8969 0.2954 0.054 Uiso 1 1 calc R . .
C45 C 0.6650(3) 1.0145(2) 0.2096(2) 0.0451(7) Uani 1 1 d . . .
H45 H 0.7325 0.9937 0.1840 0.054 Uiso 1 1 calc R . .
C46 C 0.6081(3) 1.1006(2) 0.1809(2) 0.0487(7) Uani 1 1 d . . .
H46 H 0.6350 1.1392 0.1340 0.058 Uiso 1 1 calc R . .
C47 C 0.5113(3) 1.1324(2) 0.2196(2) 0.0487(7) Uani 1 1 d . . .
H47 H 0.4729 1.1930 0.1999 0.058 Uiso 1 1 calc R . .
H1 H 0.0398(19) 0.7473(14) 0.2282(14) 0.024(6) Uiso 1 1 d D . .

loop_
_atom_site_aniso_label
_atom_site_aniso_U_11
_atom_site_aniso_U_22
_atom_site_aniso_U_33
_atom_site_aniso_U_23
_atom_site_aniso_U_13
_atom_site_aniso_U_12
Ru1 0.01809(7) 0.01930(6) 0.01541(6) 0.00184(7) 0.00410(5) 0.00062(7)
Cl1 0.0258(3) 0.0267(2) 0.0260(2) 0.00044(19) 0.0101(2) 0.0017(2)
P1 0.0173(2) 0.0206(2) 0.0157(2) 0.00122(18) 0.00433(18) -0.00027(19)
O1 0.0475(11) 0.0342(9) 0.0333(9) 0.0019(7) -0.0044(8) -0.0152(8)
O2 0.0523(12) 0.0528(11) 0.0446(10) 0.0154(9) 0.0240(9) 0.0269(9)
N1 0.0259(10) 0.0224(8) 0.0197(8) 0.0034(7) 0.0032(7) -0.0025(7)
N2 0.0246(9) 0.0229(8) 0.0176(8) 0.0039(6) 0.0010(7) -0.0006(7)
C1 0.0240(11) 0.0291(10) 0.0198(9) 0.0068(8) 0.0042(8) -0.0005(9)
C2 0.0330(13) 0.0310(11) 0.0229(10) 0.0109(9) 0.0066(9) 0.0038(10)
C3 0.0225(10) 0.0198(9) 0.0180(9) 0.0010(7) 0.0048(8) 0.0005(8)
C4 0.0388(13) 0.0268(11) 0.0263(11) 0.0087(9) 0.0047(10) -0.0069(9)
C5 0.0393(14) 0.0270(11) 0.0236(10) 0.0084(9) 0.0020(9) 0.0002(9)
C6 0.0247(11) 0.0219(9) 0.0220(10) 0.0029(8) 0.0035(8) -0.0052(8)
C7 0.0298(12) 0.0273(10) 0.0276(11) 0.0012(9) 0.0099(9) -0.0062(9)
C8 0.0239(12) 0.0304(11) 0.0426(13) 0.0042(10) 0.0091(10) -0.0051(9)
C9 0.0293(13) 0.0268(11) 0.0344(13) 0.0051(10) -0.0015(10) -0.0098(10)
C10 0.0358(13) 0.0250(10) 0.0273(11) -0.0022(8) 0.0033(10) -0.0087(9)
C11 0.0288(12) 0.0207(10) 0.0287(11) 0.0018(8) 0.0054(9) -0.0036(8)
C12 0.0395(14) 0.0406(13) 0.0352(12) -0.0019(10) 0.0191(10) -0.0068(11)
C13 0.0383(16) 0.0443(15) 0.0539(16) 0.0025(13) -0.0082(13) -0.0124(12)
C14 0.0379(15) 0.0341(13) 0.0446(15) -0.0111(11) 0.0110(12) 0.0018(11)
C15 0.0221(10) 0.0251(10) 0.0175(9) 0.0026(8) -0.0008(8) -0.0004(8)
C16 0.0289(10) 0.0338(13) 0.0188(8) 0.0020(9) 0.0022(7) 0.0078(10)
C17 0.0417(14) 0.0249(10) 0.0235(10) -0.0026(9) 0.0000(9) 0.0052(10)
C18 0.0352(13) 0.0286(11) 0.0240(11) 0.0057(9) -0.0043(9) -0.0033(9)
C19 0.0231(10) 0.0399(16) 0.0284(10) 0.0035(10) 0.0028(8) -0.0002(10)
C20 0.0276(12) 0.0300(11) 0.0193(9) 0.0014(8) 0.0016(8) 0.0038(9)
C21 0.0383(14) 0.0478(16) 0.0353(12) -0.0060(10) 0.0108(10) 0.0084(10)
C22 0.0472(16) 0.0397(13) 0.0392(14) 0.0031(11) -0.0082(12) -0.0113(12)
C23 0.0318(13) 0.0477(14) 0.0330(12) -0.0081(11) 0.0063(10) 0.0071(11)
C24 0.0178(10) 0.0273(10) 0.0180(9) -0.0001(8) 0.0044(7) 0.0015(8)
C25 0.0218(10) 0.0269(12) 0.0255(9) 0.0010(8) 0.0044(8) 0.0011(7)
C26 0.0214(10) 0.0311(14) 0.0325(10) -0.0014(9) 0.0046(8) -0.0030(8)
C27 0.0180(10) 0.0431(13) 0.0280(11) -0.0036(10) 0.0031(8) 0.0033(9)
C28 0.0251(12) 0.0422(13) 0.0275(11) 0.0104(10) 0.0038(9) 0.0062(10)
C29 0.0219(11) 0.0365(12) 0.0255(10) 0.0080(9) 0.0038(9) -0.0002(9)
C30 0.0221(10) 0.0232(9) 0.0175(9) 0.0017(7) 0.0070(7) 0.0003(8)
C31 0.0247(10) 0.0365(15) 0.0245(9) -0.0053(8) 0.0055(8) -0.0024(9)
C32 0.0414(13) 0.0483(16) 0.0292(10) -0.0147(12) 0.0131(9) -0.0024(13)
C33 0.0391(12) 0.0461(15) 0.0394(11) -0.0070(13) 0.0248(10) 0.0022(13)
C34 0.0232(12) 0.0419(13) 0.0391(13) 0.0002(10) 0.0147(10) -0.0004(10)
C35 0.0223(11) 0.0337(11) 0.0236(10) -0.0011(9) 0.0055(8) -0.0022(9)
C36 0.0222(10) 0.0217(9) 0.0192(9) 0.0038(7) 0.0012(8) 0.0014(8)
C37 0.0424(15) 0.0246(11) 0.0260(12) 0.0016(9) 0.0117(11) 0.0016(10)
C38 0.0532(16) 0.0281(12) 0.0313(12) -0.0041(9) 0.0073(11) 0.0071(11)
C39 0.0422(15) 0.0200(10) 0.0485(14) 0.0018(10) -0.0017(11) -0.0001(10)
C40 0.0366(14) 0.0269(11) 0.0494(14) 0.0120(10) 0.0110(11) -0.0018(10)
C41 0.0302(13) 0.0291(11) 0.0294(11) 0.0057(9) 0.0105(9) 0.0006(9)
C42 0.0294(14) 0.0544(16) 0.0466(15) -0.0202(13) 0.0047(11) -0.0023(12)
C43 0.0304(14) 0.0561(17) 0.0458(15) -0.0033(13) 0.0015(12) -0.0088(12)
C44 0.0305(15) 0.0430(14) 0.0533(16) -0.0109(13) -0.0046(12) 0.0022(11)
C45 0.0386(16) 0.0561(17) 0.0384(15) -0.0196(13) 0.0054(12) 0.0038(13)
C46 0.0462(17) 0.0545(17) 0.0447(15) -0.0038(13) 0.0103(13) 0.0017(13)
C47 0.0433(17) 0.0405(15) 0.0586(17) -0.0094(13) 0.0055(13) 0.0055(12)

loop_
_atom_type_symbol
_atom_type_description
_atom_type_scat_dispersion_real
_atom_type_scat_dispersion_imag
_atom_type_scat_source
C C 0.0033 0.0016 'International Tables Vol C Tables 4.2.6.8 and 6.1.1.4'
H H 0.0000 0.0000 'International Tables Vol C Tables 4.2.6.8 and 6.1.1.4'
Cl Cl 0.1484 0.1585 'International Tables Vol C Tables 4.2.6.8 and 6.1.1.4'
N N 0.0061 0.0033 'International Tables Vol C Tables 4.2.6.8 and 6.1.1.4'
O O 0.0106 0.0060 'International Tables Vol C Tables 4.2.6.8 and 6.1.1.4'
P P 0.1023 0.0942 'International Tables Vol C Tables 4.2.6.8 and 6.1.1.4'
Ru Ru -1.2594 0.8363 'International Tables Vol C Tables 4.2.6.8 and 6.1.1.4'

loop_
_geom_angle_atom_site_label_1
_geom_angle_atom_site_label_2
_geom_angle_atom_site_label_3
_geom_angle
_geom_angle_site_symmetry_1
_geom_angle_site_symmetry_3
_geom_angle_publ_flag
H1 Ru1 C2 80.6(8) . . ?
H1 Ru1 C1 174.7(8) . . ?
C2 Ru1 C1 98.02(10) . . ?
H1 Ru1 C3 86.0(8) . . ?
C2 Ru1 C3 91.49(8) . . ?
C1 Ru1 C3 99.17(8) . . ?
H1 Ru1 P1 80.7(8) . . ?
C2 Ru1 P1 92.11(6) . . ?
C1 Ru1 P1 94.31(6) . . ?
C3 Ru1 P1 165.42(5) . . ?
H1 Ru1 Cl1 92.7(8) . . ?
C2 Ru1 Cl1 173.18(7) . . ?
C1 Ru1 Cl1 88.77(6) . . ?
C3 Ru1 Cl1 86.75(6) . . ?
P1 Ru1 Cl1 88.014(17) . . ?
C30 P1 C24 102.96(9) . . ?
C30 P1 C36 104.20(9) . . ?
C24 P1 C36 101.71(9) . . ?
C30 P1 Ru1 112.74(6) . . ?
C24 P1 Ru1 116.09(6) . . ?
C36 P1 Ru1 117.35(6) . . ?
C3 N1 C4 111.37(17) . . ?
C3 N1 C6 126.32(16) . . ?
C4 N1 C6 122.09(17) . . ?
C3 N2 C5 111.87(17) . . ?
C3 N2 C15 125.91(16) . . ?
C5 N2 C15 121.94(16) . . ?
O1 C1 Ru1 173.19(17) . . ?
O2 C2 Ru1 176.2(2) . . ?
N2 C3 N1 103.13(16) . . ?
N2 C3 Ru1 129.64(14) . . ?
N1 C3 Ru1 127.22(13) . . ?
C5 C4 N1 106.85(18) . . ?
C4 C5 N2 106.78(18) . . ?
C7 C6 C11 121.92(19) . . ?
C7 C6 N1 118.23(18) . . ?
C11 C6 N1 119.78(19) . . ?
C8 C7 C6 117.8(2) . . ?
C8 C7 C12 120.1(2) . . ?
C6 C7 C12 122.1(2) . . ?
C9 C8 C7 122.0(2) . . ?
C10 C9 C8 118.5(2) . . ?
C10 C9 C13 121.4(2) . . ?
C8 C9 C13 120.1(2) . . ?
C9 C10 C11 121.9(2) . . ?
C6 C11 C10 117.7(2) . . ?
C6 C11 C14 121.4(2) . . ?
C10 C11 C14 120.8(2) . . ?
C20 C15 C16 122.32(19) . . ?
C20 C15 N2 119.84(18) . . ?
C16 C15 N2 117.80(19) . . ?
C17 C16 C15 118.1(2) . . ?
C17 C16 C21 120.6(2) . . ?
C15 C16 C21 121.3(2) . . ?
C18 C17 C16 121.7(2) . . ?
C17 C18 C19 118.4(2) . . ?
C17 C18 C22 121.1(2) . . ?
C19 C18 C22 120.5(2) . . ?
C18 C19 C20 122.2(2) . . ?
C15 C20 C19 117.30(19) . . ?
C15 C20 C23 122.1(2) . . ?
C19 C20 C23 120.6(2) . . ?
C25 C24 C29 119.04(18) . . ?
C25 C24 P1 120.95(15) . . ?
C29 C24 P1 119.98(15) . . ?
C24 C25 C26 119.60(18) . . ?
C27 C26 C25 120.9(2) . . ?
C26 C27 C28 119.9(2) . . ?
C27 C28 C29 119.6(2) . . ?
C28 C29 C24 120.9(2) . . ?
C31 C30 C35 119.19(18) . . ?
C31 C30 P1 122.01(15) . . ?
C35 C30 P1 118.53(15) . . ?
C30 C31 C32 120.0(2) . . ?
C33 C32 C31 120.5(2) . . ?
C32 C33 C34 119.9(2) . . ?
C35 C34 C33 119.5(2) . . ?
C34 C35 C30 120.95(19) . . ?
C37 C36 C41 118.40(19) . . ?
C37 C36 P1 118.00(16) . . ?
C41 C36 P1 123.61(16) . . ?
C36 C37 C38 121.0(2) . . ?
C39 C38 C37 120.0(2) . . ?
C40 C39 C38 119.8(2) . . ?
C39 C40 C41 120.5(2) . . ?
C40 C41 C36 120.3(2) . . ?
C47 C42 C43 120.4(3) . . ?
C42 C43 C44 119.4(3) . . ?
C45 C44 C43 120.1(3) . . ?
C46 C45 C44 119.7(3) . . ?
C45 C46 C47 120.5(3) . . ?
C42 C47 C46 120.0(3) . . ?

loop_
_geom_bond_atom_site_label_1
_geom_bond_atom_site_label_2
_geom_bond_distance
_geom_bond_site_symmetry_2
_geom_bond_publ_flag
Ru1 H1 1.581(15) . ?
Ru1 C2 1.848(2) . ?
Ru1 C1 1.973(2) . ?
Ru1 C3 2.0974(19) . ?
Ru1 P1 2.3529(5) . ?
Ru1 Cl1 2.4528(5) . ?
P1 C30 1.830(2) . ?
P1 C24 1.834(2) . ?
P1 C36 1.834(2) . ?
O1 C1 1.136(3) . ?
O2 C2 1.136(3) . ?
N1 C3 1.370(3) . ?
N1 C4 1.395(3) . ?
N1 C6 1.443(3) . ?
N2 C3 1.368(2) . ?
N2 C5 1.387(3) . ?
N2 C15 1.446(3) . ?
C4 C5 1.340(3) . ?
C6 C7 1.395(3) . ?
C6 C11 1.397(3) . ?
C7 C8 1.392(3) . ?
C7 C12 1.502(3) . ?
C8 C9 1.390(3) . ?
C9 C10 1.384(4) . ?
C9 C13 1.510(3) . ?
C10 C11 1.397(3) . ?
C11 C14 1.502(3) . ?
C15 C20 1.390(3) . ?
C15 C16 1.392(3) . ?
C16 C17 1.389(3) . ?
C16 C21 1.509(3) . ?
C17 C18 1.386(3) . ?
C18 C19 1.387(3) . ?
C18 C22 1.515(3) . ?
C19 C20 1.396(3) . ?
C20 C23 1.504(3) . ?
C24 C25 1.391(3) . ?
C24 C29 1.393(3) . ?
C25 C26 1.396(3) . ?
C26 C27 1.376(3) . ?
C27 C28 1.384(3) . ?
C28 C29 1.392(3) . ?
C30 C31 1.388(3) . ?
C30 C35 1.390(3) . ?
C31 C32 1.393(3) . ?
C32 C33 1.378(3) . ?
C33 C34 1.395(3) . ?
C34 C35 1.384(3) . ?
C36 C37 1.380(3) . ?
C36 C41 1.393(3) . ?
C37 C38 1.392(3) . ?
C38 C39 1.375(4) . ?
C39 C40 1.371(4) . ?
C40 C41 1.391(3) . ?
C42 C47 1.358(4) . ?
C42 C43 1.380(4) . ?
C43 C44 1.390(4) . ?
C44 C45 1.379(4) . ?
C45 C46 1.362(4) . ?
C46 C47 1.388(4) . ?
